data_2004511
loop_
_publ_author_name
'Nachtigal, C.'
'Preetz, W.'

_publ_section_title
;
 Dipyridiniomethane 1-Iodo-<i>closo</i>-decaborate,
 [(C~5~H~5~N)~2~CH~2~][1-IB~10~H~9~]
;
_journal_issue 2
_journal_name_full 'Acta Crystallographica Section C'
_journal_page_first 453
_journal_page_last 455
_journal_paper_doi 10.1107/S0108270195012340
_journal_volume 52
_journal_year 1996
_chemical_formula_structural '[(C~5~H~5~N)~2~CH~2~][1-IB~10~H~9~]'
_chemical_formula_sum 'C11 H21 B10 I N2'
_chemical_formula_weight 416.30
_chemical_name_systematic
;
 N,N'-Methylenedipyridinium 1-Iodo-nonahydro-closo-decaborate
;
_space_group_IT_number 14
_symmetry_cell_setting monoclinic
_symmetry_space_group_name_Hall '-P 2ybc'
_symmetry_space_group_name_H-M 'P 1 21/c 1'
_audit_creation_method SHELXL
_cell_angle_alpha 90.000(9)
_cell_angle_beta 90.369(7)
_cell_angle_gamma 90.000(6)
_cell_formula_units_Z 4
_cell_length_a 11.3140(6)
_cell_length_b 10.8720(10)
_cell_length_c 14.740(2)
_cell_measurement_reflns_used 25
_cell_measurement_temperature 293(2)
_cell_measurement_theta_max 10.39
_cell_measurement_theta_min 5.53
_cell_volume 1813.1(3)
_computing_cell_refinement CAD-4-PC
_computing_data_collection 'CAD-4-PC (Enraf-Nonius, 1994)'
_computing_data_reduction 'MolEN (Fair, 1990)'
_computing_molecular_graphics 'ORTEPII (Johnson, 1976)'
_computing_publication_material SHELXL93
_computing_structure_refinement 'SHELXL93 (Sheldrick, 1993)'
_computing_structure_solution 'SHELXS86 (Sheldrick, 1985)'
_diffrn_ambient_temperature 293(2)
_diffrn_measurement_device
;
Enraf-Nonius CAD-4-Turbo
;
_diffrn_measurement_method \w/2\q
_diffrn_radiation_monochromator graphite
_diffrn_radiation_source 'fine-focus sealed tube'
_diffrn_radiation_type MoK\a
_diffrn_radiation_wavelength 0.71069
_diffrn_reflns_av_R_equivalents 0.0372
_diffrn_reflns_av_sigmaI/netI 0.0471
_diffrn_reflns_limit_h_max 13
_diffrn_reflns_limit_h_min 0
_diffrn_reflns_limit_k_max 12
_diffrn_reflns_limit_k_min 0
_diffrn_reflns_limit_l_max 17
_diffrn_reflns_limit_l_min -17
_diffrn_reflns_number 3358
_diffrn_reflns_theta_max 24.99
_diffrn_reflns_theta_min 2.33
_diffrn_standards_decay_% 1.1
_diffrn_standards_interval_time 240
_diffrn_standards_number 3
_exptl_absorpt_coefficient_mu 1.759
_exptl_absorpt_correction_T_max 0.9991
_exptl_absorpt_correction_T_min 0.8046
_exptl_absorpt_correction_type 'empirical via \y scans'
_exptl_crystal_colour yellow
_exptl_crystal_density_diffrn 1.525
_exptl_crystal_description prismatic
_exptl_crystal_F_000 816
_exptl_crystal_size_max 0.3
_exptl_crystal_size_mid 0.2
_exptl_crystal_size_min 0.2
_refine_diff_density_max .933
_refine_diff_density_min -.521
_refine_ls_extinction_method none
_refine_ls_goodness_of_fit_all 1.189
_refine_ls_goodness_of_fit_obs 1.084
_refine_ls_hydrogen_treatment refall
_refine_ls_matrix_type full
_refine_ls_number_parameters 301
_refine_ls_number_reflns 3186
_refine_ls_restrained_S_all 1.190
_refine_ls_restrained_S_obs 1.084
_refine_ls_R_factor_all 0.0805
_refine_ls_R_factor_obs 0.0350
_refine_ls_shift/esd_max 0.001
_refine_ls_shift/esd_mean 0.000
_refine_ls_structure_factor_coef Fsqd
_refine_ls_weighting_scheme
;
calc w = 1/[\s^2^(F~o~^2^) + (0.0300P)^2^ + 3.5356P]
where P = (F~o~^2^ + 2F~c~^2^)/3
;
_refine_ls_wR_factor_all 0.0992
_refine_ls_wR_factor_obs 0.0736
_reflns_number_observed 2208
_reflns_number_total 3187
_reflns_observed_criterion >2sigma(I)
_cod_data_source_file jz1085.cif
_cod_data_source_block tof
_cod_original_sg_symbol_H-M 'P 21/c'
_cod_database_code 2004511

loop_
_symmetry_equiv_pos_as_xyz
'x, y, z'
'-x, y+1/2, -z+1/2'
'-x, -y, -z'
'x, -y-1/2, z-1/2'

loop_
_atom_site_aniso_label
_atom_site_aniso_U_11
_atom_site_aniso_U_22
_atom_site_aniso_U_33
_atom_site_aniso_U_12
_atom_site_aniso_U_13
_atom_site_aniso_U_23
CM 0.051(4) 0.040(4) 0.068(5) -0.011(4) -0.021(4) 0.010(4)
N1 0.037(3) 0.034(3) 0.045(3) 0.000(2) -0.006(2) 0.006(2)
N2 0.033(2) 0.039(3) 0.036(3) -0.002(2) -0.008(2) -0.004(2)
C11 0.054(4) 0.051(4) 0.046(4) 0.008(3) -0.001(3) 0.007(3)
C12 0.039(3) 0.084(6) 0.060(5) 0.007(4) -0.011(3) 0.021(5)
C13 0.091(6) 0.073(6) 0.037(4) -0.029(5) -0.019(4) 0.016(4)
C14 0.136(8) 0.050(5) 0.043(4) 0.007(5) -0.006(5) -0.007(4)
C15 0.078(5) 0.050(4) 0.045(4) 0.022(4) -0.009(4) -0.004(3)
C21 0.027(3) 0.043(4) 0.047(4) -0.003(3) 0.004(3) -0.001(3)
C22 0.040(3) 0.045(4) 0.048(4) -0.003(3) -0.009(3) 0.009(3)
C23 0.058(4) 0.072(5) 0.030(3) -0.017(4) -0.010(3) 0.008(3)
C24 0.046(4) 0.102(7) 0.041(4) -0.015(5) 0.007(4) -0.016(4)
C25 0.037(3) 0.060(5) 0.053(4) 0.014(3) -0.006(3) -0.020(4)
I 0.0341(2) 0.0504(2) 0.0564(3) 0.0024(2) 0.0044(2) 0.0110(2)
B1 0.027(3) 0.040(3) 0.034(3) 0.009(3) 0.003(2) -0.003(3)
B2 0.030(3) 0.037(4) 0.031(3) 0.005(3) -0.008(2) -0.004(3)
B3 0.034(3) 0.043(4) 0.029(3) 0.007(3) -0.001(3) -0.003(3)
B4 0.030(3) 0.040(4) 0.034(3) 0.005(3) -0.002(3) -0.004(3)
B5 0.033(3) 0.032(4) 0.041(4) -0.002(3) -0.001(3) -0.002(3)
B6 0.035(3) 0.037(4) 0.038(4) 0.007(3) -0.008(3) -0.007(3)
B7 0.041(4) 0.034(4) 0.029(3) 0.004(3) -0.004(3) -0.003(3)
B8 0.039(3) 0.046(4) 0.026(3) 0.000(3) -0.003(3) -0.003(3)
B9 0.029(3) 0.036(3) 0.040(3) 0.005(3) -0.005(2) 0.005(3)
B10 0.033(3) 0.038(4) 0.047(4) -0.003(3) 0.000(3) 0.002(3)

loop_
_atom_site_label
_atom_site_occupancy
_atom_site_fract_x
_atom_site_fract_y
_atom_site_fract_z
_atom_site_U_iso_or_equiv
_atom_site_thermal_displace_type
_atom_site_calc_flag
_atom_site_type_symbol
CM 1 0.3268(7) 0.1943(7) 0.2064(5) 0.053(2) Uani d C
HM1 1 0.3889(54) 0.2090(58) 0.1883(38) 0.035(18) Uiso d H
HM2 1 0.3024(57) 0.2775(69) 0.2229(43) 0.062(20) Uiso d H
N1 1 0.2497(4) 0.1638(4) 0.1291(3) 0.0389(11) Uani d N
N2 1 0.3186(4) 0.1049(4) 0.2789(3) 0.0361(11) Uani d N
C11 1 0.1573(6) 0.2367(7) 0.1096(4) 0.050(2) Uani d C
H11 1 0.1435(48) 0.3081(53) 0.1517(38) 0.040(16) Uiso d H
C12 1 0.0881(6) 0.2094(9) 0.0355(5) 0.061(2) Uani d C
H12 1 0.0337(62) 0.2621(64) 0.0315(45) 0.059(22) Uiso d H
C13 1 0.1124(8) 0.1101(8) -0.0170(5) 0.067(2) Uani d C
H13 1 0.0691(54) 0.0941(58) -0.0694(43) 0.050(18) Uiso d H
C14 1 0.2054(10) 0.0367(8) 0.0057(5) 0.076(3) Uani d C
H14 1 0.2220(68) -0.0263(76) -0.0243(51) 0.078(26) Uiso d H
C15 1 0.2742(7) 0.0656(7) 0.0785(5) 0.058(2) Uani d C
H15 1 0.3487(61) 0.0163(65) 0.0951(44) 0.069(21) Uiso d H
C21 1 0.4086(5) 0.0280(6) 0.2955(4) 0.0392(14) Uani d C
H21 1 0.4678(41) 0.0268(43) 0.2601(30) 0.016(12) Uiso d H
C22 1 0.4044(5) -0.0533(6) 0.3648(4) 0.0448(15) Uani d C
H22 1 0.4692(55) -0.1109(59) 0.3794(41) 0.055(18) Uiso d H
C23 1 0.3068(6) -0.0569(7) 0.4184(4) 0.053(2) Uani d C
H23 1 0.3046(56) -0.1133(64) 0.4672(45) 0.063(21) Uiso d H
C24 1 0.2159(7) 0.0200(9) 0.4007(5) 0.063(2) Uani d C
H24 1 0.1591(61) 0.0148(67) 0.4242(46) 0.057(23) Uiso d H
C25 1 0.2216(6) 0.1015(7) 0.3315(5) 0.050(2) Uani d C
H25 1 0.1765(51) 0.1594(53) 0.3193(38) 0.036(17) Uiso d H
I 1 0.47998(3) -0.20614(4) 0.08838(3) 0.04697(15) Uani d I
B1 1 0.3251(5) -0.2894(7) 0.1550(4) 0.0338(13) Uani d B
B2 1 0.1868(5) -0.3067(6) 0.1139(4) 0.0326(13) Uani d B
B3 1 0.2774(6) -0.4344(7) 0.1556(4) 0.0355(15) Uani d B
B4 1 0.3107(5) -0.3473(6) 0.2594(4) 0.0345(14) Uani d B
B5 1 0.2192(5) -0.2194(6) 0.2167(4) 0.0352(14) Uani d B
B6 1 0.1179(6) -0.4432(6) 0.1573(5) 0.0369(15) Uani d B
B7 1 0.2052(6) -0.4735(6) 0.2597(4) 0.0346(14) Uani d B
B8 1 0.1642(6) -0.3218(6) 0.3042(4) 0.037(2) Uani d B
B9 1 0.0774(5) -0.2929(7) 0.2013(4) 0.0350(13) Uani d B
B10 1 0.0641(6) -0.4231(6) 0.2634(5) 0.039(2) Uani d B
H2 1 0.1636(46) -0.2785(49) 0.0449(37) 0.039(15) Uiso d H
H3 1 0.3231(41) -0.5016(44) 0.1250(30) 0.022(12) Uiso d H
H4 1 0.3842(44) -0.3529(47) 0.3123(33) 0.034(14) Uiso d H
H5 1 0.2204(46) -0.1210(54) 0.2280(34) 0.039(15) Uiso d H
H6 1 0.0769(49) -0.5054(53) 0.1093(37) 0.044(16) Uiso d H
H7 1 0.2380(45) -0.5622(50) 0.2995(34) 0.038(15) Uiso d H
H8 1 0.1618(41) -0.2853(47) 0.3700(33) 0.026(13) Uiso d H
H9 1 -0.0038(40) -0.2282(42) 0.1943(30) 0.020(12) Uiso d H
H10 1 -0.0140(44) -0.4776(47) 0.2935(33) 0.033(14) Uiso d H

loop_
_atom_type_symbol
_atom_type_description
_atom_type_scat_dispersion_real
_atom_type_scat_dispersion_imag
_atom_type_scat_source
B B .0013 .0007 'International Tables Vol C Tables 4.2.6.8 and 6.1.1.4'
H H .0000 .0000 'International Tables Vol C Tables 4.2.6.8 and 6.1.1.4'
C C .0033 .0016 'International Tables Vol C Tables 4.2.6.8 and 6.1.1.4'
N N .0061 .0033 'International Tables Vol C Tables 4.2.6.8 and 6.1.1.4'
I I -.4742 1.8119 'International Tables Vol C Tables 4.2.6.8 and 6.1.1.4'

loop_
_geom_angle_atom_site_label_1
_geom_angle_atom_site_label_2
_geom_angle_atom_site_label_3
_geom_angle
_geom_angle_publ_flag
N2 CM N1 112.3(5) y
N2 CM HM1 117.(5) ?
N1 CM HM1 109.(5) ?
N2 CM HM2 115.(4) ?
N1 CM HM2 104.(4) ?
HM1 CM HM2 99.(6) ?
C15 N1 C11 121.2(6) ?
C15 N1 CM 119.3(6) ?
C11 N1 CM 119.5(6) ?
C21 N2 C25 120.0(6) ?
C21 N2 CM 120.1(5) ?
C25 N2 CM 119.9(6) ?
N1 C11 C12 118.9(7) ?
N1 C11 H11 117.(3) ?
C12 C11 H11 125.(3) ?
C13 C12 C11 120.6(7) ?
C13 C12 H12 131.(5) ?
C11 C12 H12 109.(5) ?
C12 C13 C14 119.0(7) ?
C12 C13 H13 121.(4) ?
C14 C13 H13 120.(4) ?
C15 C14 C13 119.8(8) ?
C15 C14 H14 119.(6) ?
C13 C14 H14 122.(6) ?
N1 C15 C14 120.4(7) ?
N1 C15 H15 117.(4) ?
C14 C15 H15 122.(4) ?
N2 C21 C22 121.1(6) ?
N2 C21 H21 120.(3) ?
C22 C21 H21 119.(3) ?
C21 C22 C23 119.3(6) ?
C21 C22 H22 123.(4) ?
C23 C22 H22 117.(4) ?
C24 C23 C22 119.4(7) ?
C24 C23 H23 122.(4) ?
C22 C23 H23 119.(4) ?
C23 C24 C25 120.7(7) ?
C23 C24 H24 122.(6) ?
C25 C24 H24 117.(6) ?
N2 C25 C24 119.6(7) ?
N2 C25 H25 111.(4) ?
C24 C25 H25 129.(4) ?
B3 B1 B4 66.8(4) ?
B3 B1 B2 66.2(4) ?
B4 B1 B2 101.2(4) ?
B3 B1 B5 101.1(4) ?
B4 B1 B5 66.5(4) ?
B2 B1 B5 65.4(4) ?
B3 B1 I 130.4(4) y
B4 B1 I 130.2(4) y
B2 B1 I 128.6(4) y
B5 B1 I 128.4(4) y
B1 B2 B6 111.6(5) ?
B1 B2 B9 112.0(4) ?
B6 B2 B9 60.7(4) ?
B1 B2 B5 57.4(3) ?
B6 B2 B5 102.7(4) ?
B9 B2 B5 59.8(3) ?
B1 B2 B3 56.4(4) ?
B6 B2 B3 59.8(4) ?
B9 B2 B3 102.1(4) ?
B5 B2 B3 90.4(4) ?
B1 B2 H2 121.(3) ?
B6 B2 H2 118.(3) ?
B9 B2 H2 119.(3) ?
B5 B2 H2 132.(3) ?
B3 B2 H2 131.(3) ?
B1 B3 B7 112.2(5) ?
B1 B3 B6 111.9(5) ?
B7 B3 B6 61.0(4) ?
B1 B3 B2 57.4(4) ?
B7 B3 B2 102.1(4) ?
B6 B3 B2 59.2(4) ?
B1 B3 B4 56.8(4) ?
B7 B3 B4 60.1(3) ?
B6 B3 B4 102.4(4) ?
B2 B3 B4 90.0(4) ?
B1 B3 H3 121.(3) ?
B7 B3 H3 117.(3) ?
B6 B3 H3 119.(3) ?
B2 B3 H3 134.(3) ?
B4 B3 H3 130.(3) ?
B1 B4 B8 111.9(4) ?
B1 B4 B7 110.7(5) ?
B8 B4 B7 60.8(4) ?
B1 B4 B3 56.5(4) ?
B8 B4 B3 101.5(4) ?
B7 B4 B3 58.8(3) ?
B1 B4 B5 57.2(3) ?
B8 B4 B5 59.6(3) ?
B7 B4 B5 101.7(4) ?
B3 B4 B5 89.6(4) ?
B1 B4 H4 125.(3) ?
B8 B4 H4 115.(3) ?
B7 B4 H4 116.(3) ?
B3 B4 H4 134.(3) ?
B5 B4 H4 133.(3) ?
B1 B5 B9 111.4(5) ?
B1 B5 B8 110.7(5) ?
B9 B5 B8 60.6(3) ?
B1 B5 B2 57.2(3) ?
B9 B5 B2 59.4(3) ?
B8 B5 B2 101.7(4) ?
B1 B5 B4 56.3(4) ?
B9 B5 B4 101.9(4) ?
B8 B5 B4 59.3(3) ?
B2 B5 B4 90.0(4) ?
B1 B5 H5 121.(3) ?
B9 B5 H5 118.(3) ?
B8 B5 H5 120.(3) ?
B2 B5 H5 130.(3) ?
B4 B5 H5 133.(3) ?
B10 B6 B2 112.4(5) ?
B10 B6 B3 111.8(5) ?
B2 B6 B3 61.0(4) ?
B10 B6 B9 57.5(4) ?
B2 B6 B9 59.7(4) ?
B3 B6 B9 102.2(4) ?
B10 B6 B7 57.1(4) ?
B2 B6 B7 102.1(4) ?
B3 B6 B7 59.1(3) ?
B9 B6 B7 90.2(4) ?
B10 B6 H6 122.(3) ?
B2 B6 H6 118.(3) ?
B3 B6 H6 117.(3) ?
B9 B6 H6 133.(3) ?
B7 B6 H6 131.(3) ?
B10 B7 B3 112.7(5) ?
B10 B7 B4 112.1(5) ?
B3 B7 B4 61.1(4) ?
B10 B7 B6 57.5(4) ?
B3 B7 B6 59.9(4) ?
B4 B7 B6 102.3(4) ?
B10 B7 B8 57.0(4) ?
B3 B7 B8 102.1(4) ?
B4 B7 B8 59.4(3) ?
B6 B7 B8 89.8(4) ?
B10 B7 H7 123.(3) ?
B3 B7 H7 118.(3) ?
B4 B7 H7 114.(3) ?
B6 B7 H7 136.(3) ?
B8 B7 H7 129.(3) ?
B10 B8 B4 112.6(5) ?
B10 B8 B5 112.3(5) ?
B4 B8 B5 61.1(4) ?
B10 B8 B9 57.4(4) ?
B4 B8 B9 102.3(4) ?
B5 B8 B9 59.4(3) ?
B10 B8 B7 57.1(4) ?
B4 B8 B7 59.9(4) ?
B5 B8 B7 102.1(4) ?
B9 B8 B7 89.7(4) ?
B10 B8 H8 124.(3) ?
B4 B8 H8 115.(3) ?
B5 B8 H8 116.(3) ?
B9 B8 H8 133.(3) ?
B7 B8 H8 133.(3) ?
B10 B9 B2 112.5(5) ?
B10 B9 B5 112.5(4) ?
B2 B9 B5 60.8(3) ?
B10 B9 B6 57.7(4) ?
B2 B9 B6 59.6(4) ?
B5 B9 B6 102.5(4) ?
B10 B9 B8 57.1(4) ?
B2 B9 B8 102.2(4) ?
B5 B9 B8 59.9(3) ?
B6 B9 B8 90.3(4) ?
B10 B9 H9 119.(2) ?
B2 B9 H9 122.(2) ?
B5 B9 H9 116.(2) ?
B6 B9 H9 136.(2) ?
B8 B9 H9 127.(2) ?
B8 B10 B7 65.9(4) ?
B8 B10 B9 65.5(4) ?
B7 B10 B9 99.6(5) ?
B8 B10 B6 99.7(5) ?
B7 B10 B6 65.4(4) ?
B9 B10 B6 64.8(4) ?
B8 B10 H10 135.(3) ?
B7 B10 H10 125.(3) ?
B9 B10 H10 135.(3) ?
B6 B10 H10 125.(3) ?

loop_
_geom_bond_atom_site_label_1
_geom_bond_atom_site_label_2
_geom_bond_distance
_geom_bond_publ_flag
CM N2 1.448(8) ?
CM N1 1.468(8) ?
CM HM1 0.77(6) ?
CM HM2 0.98(7) ?
N1 C15 1.333(8) ?
N1 C11 1.341(8) ?
N2 C21 1.338(7) ?
N2 C25 1.348(8) ?
C11 C12 1.371(10) ?
C11 H11 1.01(6) ?
C12 C13 1.358(12) ?
C12 H12 0.84(7) ?
C13 C14 1.361(12) ?
C13 H13 0.93(6) ?
C14 C15 1.359(11) ?
C14 H14 0.84(8) ?
C15 H15 1.03(7) ?
C21 C22 1.352(8) ?
C21 H21 0.85(4) ?
C22 C23 1.363(9) ?
C22 H22 0.99(6) ?
C23 C24 1.350(11) ?
C23 H23 0.95(7) ?
C24 C25 1.353(11) ?
C24 H24 0.73(6) ?
C25 H25 0.83(6) ?
I B1 2.209(6) y
B1 B3 1.666(10) y
B1 B4 1.671(9) y
B1 B2 1.685(8) y
B1 B5 1.690(8) y
B2 B6 1.796(10) y
B2 B9 1.798(8) y
B2 B5 1.823(9) y
B2 B3 1.830(9) y
B2 H2 1.09(5) ?
B3 B7 1.794(9) y
B3 B6 1.808(9) y
B3 B4 1.836(9) y
B3 H3 1.00(5) ?
B4 B8 1.809(9) y
B4 B7 1.819(9) y
B4 B5 1.842(9) y
B4 H4 1.14(5) ?
B5 B9 1.806(9) y
B5 B8 1.816(9) y
B5 H5 1.08(6) ?
B6 B10 1.696(9) y
B6 B9 1.817(9) y
B6 B7 1.828(9) y
B6 H6 1.08(6) ?
B7 B10 1.689(9) y
B7 B8 1.835(9) y
B7 H7 1.19(5) ?
B8 B10 1.687(9) y
B8 B9 1.829(9) y
B8 H8 1.05(5) ?
B9 B10 1.693(9) y
B9 H9 1.16(5) ?
B10 H10 1.16(5) ?
